data_2011202
loop_
_publ_author_name
'Steiner, Thomas'

_publ_section_title
;
 Triphenylmethanol--triphenylphosphine oxide (1/1)
;
_journal_issue 8
_journal_name_full 'Acta Crystallographica Section C'
_journal_page_first 1033
_journal_page_last 1034
_journal_paper_doi 10.1107/S0108270100007423
_journal_volume 56
_journal_year 2000
_chemical_formula_moiety 'C19 H16 O , C18 H15 OP '
_chemical_formula_sum 'C37 H31 O2 P'
_chemical_formula_weight 538.59
_chemical_name_systematic
;
 Triphenylmethanol - triphenylphosphinoxide
;
_space_group_IT_number 14
_symmetry_cell_setting monoclinic
_symmetry_space_group_name_Hall '-P 2ybc'
_symmetry_space_group_name_H-M 'P 1 21/c 1'
_audit_creation_method SHELXL-97
_cell_angle_alpha 90.00
_cell_angle_beta 104.50(3)
_cell_angle_gamma 90.00
_cell_formula_units_Z 2
_cell_length_a 8.483(2)
_cell_length_b 15.994(3)
_cell_length_c 10.988(2)
_cell_measurement_reflns_used 25
_cell_measurement_temperature 293
_cell_measurement_theta_max 16.9
_cell_measurement_theta_min 15.0
_cell_volume 1443.3(5)
_computing_molecular_graphics 'ORTEPII (Johnson, 1976)'
_computing_publication_material SHELXL97
_computing_structure_refinement 'SHELXL97 (Sheldrick, 1997)'
_computing_structure_solution 'SHELXS97 (Sheldrick, 1990)'
_diffrn_ambient_temperature 293
_diffrn_measured_fraction_theta_full .996
_diffrn_measured_fraction_theta_max .996
_diffrn_measurement_device_type 'Rigaku AFC-5 diffractometer'
_diffrn_measurement_method \w-scans
_diffrn_radiation_monochromator graphite
_diffrn_radiation_source 'fine-focus sealed tube'
_diffrn_radiation_type MoK\a
_diffrn_radiation_wavelength .71073
_diffrn_reflns_av_R_equivalents .0331
_diffrn_reflns_av_sigmaI/netI .0499
_diffrn_reflns_limit_h_max 10
_diffrn_reflns_limit_h_min -2
_diffrn_reflns_limit_k_max 20
_diffrn_reflns_limit_k_min -20
_diffrn_reflns_limit_l_max 13
_diffrn_reflns_limit_l_min -14
_diffrn_reflns_number 7018
_diffrn_reflns_theta_full 27.52
_diffrn_reflns_theta_max 27.52
_diffrn_reflns_theta_min 2.30
_diffrn_standards_decay_% none
_diffrn_standards_interval_count 200
_diffrn_standards_number 3
_exptl_absorpt_coefficient_mu .127
_exptl_absorpt_correction_type none
_exptl_crystal_colour colourless
_exptl_crystal_density_diffrn 1.239
_exptl_crystal_density_method 'not measured'
_exptl_crystal_description plate
_exptl_crystal_F_000 568
_exptl_crystal_size_max .5
_exptl_crystal_size_mid .3
_exptl_crystal_size_min .05
_refine_diff_density_max .249
_refine_diff_density_min -.196
_refine_ls_extinction_method none
_refine_ls_goodness_of_fit_ref 1.190
_refine_ls_hydrogen_treatment mixed
_refine_ls_matrix_type full
_refine_ls_number_parameters 201
_refine_ls_number_reflns 3306
_refine_ls_number_restraints 0
_refine_ls_restrained_S_all 1.190
_refine_ls_R_factor_all .1162
_refine_ls_R_factor_gt .0686
_refine_ls_shift/su_max <0.001
_refine_ls_shift/su_mean .000
_refine_ls_structure_factor_coef Fsqd
_refine_ls_weighting_details 'calc w = 1/[\s^2^(Fo^2^)+(0.0326P)^2^+0.8066P] where P=(Fo^2^+2Fc^2^)/3'
_refine_ls_weighting_scheme calc
_refine_ls_wR_factor_ref .1604
_reflns_number_gt 2195
_reflns_number_total 3306
_reflns_threshold_expression I>2\s(I)
_cod_data_source_file de1126.cif
_cod_data_source_block I
_cod_original_sg_symbol_H-M 'P 21/c'
_cod_database_code 2011202
_cod_database_fobs_code 2011202

loop_
_symmetry_equiv_pos_as_xyz
'x, y, z'
'-x, y+1/2, -z+1/2'
'-x, -y, -z'
'x, -y-1/2, z-1/2'

loop_
_atom_site_label
_atom_site_fract_x
_atom_site_fract_y
_atom_site_fract_z
_atom_site_U_iso_or_equiv
_atom_site_adp_type
_atom_site_calc_flag
_atom_site_refinement_flags
_atom_site_occupancy
_atom_site_disorder_assembly
_atom_site_disorder_group
_atom_site_type_symbol
P .06213(13) -.03935(7) .21381(11) .0438(3) Uani d P .50 . . P
C1 .06213(13) -.03935(7) .21381(11) .0438(3) Uani d P .50 . . C
O .0896(3) -.05192(14) .0968(2) .0585(6) Uani d . 1 . . O
H100 .041(7) -.014(4) .054(5) .05(3) Uiso d P .49(7) . . H
C11 .1161(3) -.12423(17) .3073(2) .0434(6) Uani d . 1 . . C
C21 .0448(4) -.14780(19) .4029(3) .0532(7) Uani d . 1 . . C
H21 -.0363 -.1146 .4210 .074(11) Uiso calc R 1 . . H
C31 .0931(4) -.2201(2) .4715(3) .0640(9) Uani d . 1 . . C
H31 .0455 -.2349 .5360 .084(11) Uiso calc R 1 . . H
C41 .2113(4) -.2697(2) .4441(3) .0671(9) Uani d . 1 . . C
H41 .2422 -.3191 .4883 .072(10) Uiso calc R 1 . . H
C51 .2838(4) -.2463(2) .3510(3) .0671(9) Uani d . 1 . . C
H51 .3651 -.2795 .3331 .069(10) Uiso calc R 1 . . H
C61 .2374(4) -.17403(19) .2839(3) .0559(7) Uani d . 1 . . C
H61 .2888 -.1586 .2218 .047(8) Uiso calc R 1 . . H
C12 -.1380(3) -.02597(17) .2089(3) .0461(6) Uani d . 1 . . C
C22 -.2449(4) -.0804(2) .1308(3) .0681(9) Uani d . 1 . . C
H22 -.2045 -.1218 .0875 .069(10) Uiso calc R 1 . . H
C32 -.4089(5) -.0738(3) .1170(4) .0891(13) Uani d . 1 . . C
H32 -.4790 -.1107 .0643 .126(17) Uiso calc R 1 . . H
C42 -.4712(4) -.0136(3) .1799(5) .0892(14) Uani d . 1 . . C
H42 -.5831 -.0093 .1694 .108(14) Uiso calc R 1 . . H
C52 -.3682(5) .0405(3) .2585(4) .0787(11) Uani d . 1 . . C
H52 -.4099 .0812 .3021 .084(12) Uiso calc R 1 . . H
C62 -.2012(4) .0340(2) .2726(3) .0587(8) Uani d . 1 . . C
H62 -.1314 .0708 .3258 .050(8) Uiso calc R 1 . . H
C13 .1614(3) .04257(18) .2924(3) .0481(7) Uani d . 1 . . C
C23 .1548(4) .1162(2) .2264(3) .0720(10) Uani d . 1 . . C
H23 .0927 .1188 .1437 .062(9) Uiso calc R 1 . . H
C33 .2383(5) .1859(2) .2805(4) .0880(12) Uani d . 1 . . C
H33 .2311 .2355 .2353 .102(13) Uiso calc R 1 . . H
C43 .3328(5) .1819(2) .4020(4) .0809(11) Uani d . 1 . . C
H43 .3903 .2288 .4389 .094(12) Uiso calc R 1 . . H
C53 .3421(4) .1093(2) .4681(4) .0727(10) Uani d . 1 . . C
H53 .4066 .1067 .5501 .091(12) Uiso calc R 1 . . H
C63 .2564(4) .0398(2) .4142(3) .0581(8) Uani d . 1 . . C
H63 .2627 -.0094 .4604 .059(9) Uiso calc R 1 . . H

loop_
_atom_site_aniso_label
_atom_site_aniso_U_11
_atom_site_aniso_U_22
_atom_site_aniso_U_33
_atom_site_aniso_U_12
_atom_site_aniso_U_13
_atom_site_aniso_U_23
P .0401(6) .0410(6) .0451(6) .0023(5) .0013(5) .0012(5)
C1 .0401(6) .0410(6) .0451(6) .0023(5) .0013(5) .0012(5)
O .0593(13) .0551(13) .0561(13) .0095(11) .0050(10) -.0006(11)
C11 .0438(14) .0475(15) .0336(13) -.0059(12) -.0003(11) -.0025(11)
C21 .0544(17) .0570(17) .0452(16) .0011(15) .0066(13) .0093(13)
C31 .068(2) .067(2) .0515(17) -.0042(17) .0047(16) .0221(16)
C41 .074(2) .0487(18) .063(2) -.0010(17) -.0109(18) .0108(16)
C51 .070(2) .0572(19) .065(2) .0131(17) -.0008(17) -.0020(17)
C61 .0586(18) .0591(18) .0478(17) -.0003(15) .0091(14) -.0021(14)
C12 .0474(15) .0459(15) .0470(15) .0037(12) .0154(12) .0083(12)
C22 .0557(19) .067(2) .080(2) -.0083(17) .0134(17) -.0099(19)
C32 .056(2) .087(3) .114(3) -.013(2) .002(2) .011(3)
C42 .0445(19) .102(3) .121(4) .007(2) .020(2) .048(3)
C52 .070(2) .081(3) .097(3) .031(2) .044(2) .026(2)
C62 .0568(18) .0615(19) .0594(18) .0083(16) .0175(15) .0061(16)
C13 .0436(14) .0525(16) .0451(14) .0103(13) .0052(12) -.0004(13)
C23 .077(2) .060(2) .064(2) .0097(18) -.0114(18) .0054(17)
C33 .096(3) .056(2) .097(3) .003(2) -.003(2) .015(2)
C43 .076(2) .062(2) .091(3) -.0059(19) -.006(2) -.011(2)
C53 .070(2) .068(2) .067(2) -.0015(18) -.0066(18) -.0081(19)
C63 .0604(18) .0600(19) .0479(16) .0027(15) .0021(14) -.0030(15)

loop_
_atom_type_symbol
_atom_type_description
_atom_type_scat_dispersion_real
_atom_type_scat_dispersion_imag
_atom_type_scat_source
C C .0033 .0016 'International Tables Vol C Tables 4.2.6.8 and 6.1.1.4'
H H .0000 .0000 'International Tables Vol C Tables 4.2.6.8 and 6.1.1.4'
O O .0106 .0060 'International Tables Vol C Tables 4.2.6.8 and 6.1.1.4'
P P .1023 .0942 'International Tables Vol C Tables 4.2.6.8 and 6.1.1.4'

loop_
_geom_angle_atom_site_label_1
_geom_angle_atom_site_label_2
_geom_angle_atom_site_label_3
_geom_angle
O P C13 114.50(16)
O P C11 111.45(15)
C13 P C11 106.82(14)
O P C12 112.97(15)
C13 P C12 106.68(15)
C11 P C12 103.65(14)
O P H100 27(2)
C13 P H100 104(2)
C11 P H100 137(2)
C12 P H100 95(2)
P O H100 104(4)
C61 C11 C21 118.2(3)
C61 C11 P 116.8(2)
C21 C11 P 125.0(2)
C31 C21 C11 120.9(3)
C31 C21 H21 119.6
C11 C21 H21 119.6
C41 C31 C21 119.8(3)
C41 C31 H31 120.1
C21 C31 H31 120.1
C31 C41 C51 119.7(3)
C31 C41 H41 120.2
C51 C41 H41 120.2
C41 C51 C61 120.6(3)
C41 C51 H51 119.7
C61 C51 H51 119.7
C51 C61 C11 120.9(3)
C51 C61 H61 119.6
C11 C61 H61 119.6
C62 C12 C22 118.4(3)
C62 C12 P 125.9(2)
C22 C12 P 115.7(2)
C32 C22 C12 120.6(4)
C32 C22 H22 119.7
C12 C22 H22 119.7
C22 C32 C42 120.7(4)
C22 C32 H32 119.6
C42 C32 H32 119.6
C32 C42 C52 119.8(3)
C32 C42 H42 120.1
C52 C42 H42 120.1
C42 C52 C62 119.6(4)
C42 C52 H52 120.2
C62 C52 H52 120.2
C12 C62 C52 120.8(3)
C12 C62 H62 119.6
C52 C62 H62 119.6
C23 C13 C63 118.4(3)
C23 C13 P 116.6(2)
C63 C13 P 124.8(2)
C33 C23 C13 121.2(3)
C33 C23 H23 119.4
C13 C23 H23 119.4
C23 C33 C43 119.7(4)
C23 C33 H33 120.2
C43 C33 H33 120.2
C53 C43 C33 120.0(4)
C53 C43 H43 120.0
C33 C43 H43 120.0
C43 C53 C63 120.3(3)
C43 C53 H53 119.8
C63 C53 H53 119.8
C53 C63 C13 120.5(3)
C53 C63 H63 119.7
C13 C63 H63 119.7

loop_
_geom_bond_atom_site_label_1
_geom_bond_atom_site_label_2
_geom_bond_site_symmetry_2
_geom_bond_distance
_geom_bond_publ_flag
P O . 1.378(2) ?
P C13 . 1.675(3) ?
P C11 . 1.695(3) ?
P C12 . 1.699(3) ?
P H100 . 1.76(6) ?
O H100 . .82(6) ?
C11 C61 . 1.376(4) ?
C11 C21 . 1.388(4) ?
C21 C31 . 1.386(4) ?
C21 H21 . .9300 ?
C31 C41 . 1.370(5) ?
C31 H31 . .9300 ?
C41 C51 . 1.371(5) ?
C41 H41 . .9300 ?
C51 C61 . 1.374(4) ?
C51 H51 . .9300 ?
C61 H61 . .9300 ?
C12 C62 . 1.373(4) ?
C12 C22 . 1.388(4) ?
C22 C32 . 1.365(5) ?
C22 H22 . .9300 ?
C32 C42 . 1.366(6) ?
C32 H32 . .9300 ?
C42 C52 . 1.370(6) ?
C42 H42 . .9300 ?
C52 C62 . 1.390(4) ?
C52 H52 . .9300 ?
C62 H62 . .9300 ?
C13 C23 . 1.377(4) ?
C13 C63 . 1.379(4) ?
C23 C33 . 1.374(5) ?
C23 H23 . .9300 ?
C33 C43 . 1.375(5) ?
C33 H33 . .9300 ?
C43 C53 . 1.362(5) ?
C43 H43 . .9300 ?
C53 C63 . 1.379(4) ?
C53 H53 . .9300 ?
C63 H63 . .9300 ?

loop_
_geom_torsion_atom_site_label_1
_geom_torsion_atom_site_label_2
_geom_torsion_atom_site_label_3
_geom_torsion_atom_site_label_4
_geom_torsion
O P C11 C61 28.0(3)
C13 P C11 C61 -97.8(2)
C12 P C11 C61 149.8(2)
O P C11 C21 -150.5(2)
C13 P C11 C21 83.7(3)
C12 P C11 C21 -28.8(3)
C61 C11 C21 C31 -.9(4)
P C11 C21 C31 177.6(2)
C11 C21 C31 C41 -.8(5)
C21 C31 C41 C51 1.7(5)
C31 C41 C51 C61 -.9(5)
C41 C51 C61 C11 -.8(5)
C21 C11 C61 C51 1.7(4)
P C11 C61 C51 -176.9(2)
O P C12 C62 -135.0(3)
C13 P C12 C62 -8.3(3)
C11 P C12 C62 104.2(3)
O P C12 C22 43.6(3)
C13 P C12 C22 170.3(2)
C11 P C12 C22 -77.1(3)
C62 C12 C22 C32 .6(5)
P C12 C22 C32 -178.2(3)
C12 C22 C32 C42 -.1(6)
C22 C32 C42 C52 -.5(6)
C32 C42 C52 C62 .6(6)
C22 C12 C62 C52 -.5(4)
P C12 C62 C52 178.1(2)
C42 C52 C62 C12 -.1(5)
O P C13 C23 46.6(3)
C11 P C13 C23 170.5(2)
C12 P C13 C23 -79.1(3)
O P C13 C63 -129.0(3)
C11 P C13 C63 -5.1(3)
C12 P C13 C63 105.3(3)
C63 C13 C23 C33 -1.1(5)
P C13 C23 C33 -176.9(3)
C13 C23 C33 C43 1.2(6)
C23 C33 C43 C53 -.5(6)
C33 C43 C53 C63 -.4(6)
C43 C53 C63 C13 .5(5)
C23 C13 C63 C53 .2(5)
P C13 C63 C53 175.7(3)
